data_4112183
loop_
_publ_author_name
'F. Albert Cotton'
'Peng Lei'
'Chun Lin'
'Carlos A. Murillo'
'Xiaoping Wang'
'Shu-Yan Yu'
'Zhong-Xing Zhang'

_publ_section_title
;
 A Calix[4]arene Carceplex with Four Rh24+ Fasteners
;
_journal_name_full 'Journal of the American Chemical Society'
_journal_page_first 1518
_journal_page_last 1525
_journal_paper_doi 10.1021/ja0396899
_journal_volume 126
_journal_year 2004
_chemical_formula_sum 'C240 H260 N30 O41 Rh8'
_chemical_formula_weight 5044.06
_chemical_name_common
;
{[(DAniF)2Rh2]4(O12C44H44)2(OEt2)(CH3CN)4}*10(CH3CN)
;
_chemical_name_systematic
; 
 ? 
;
_space_group_IT_number 2
_symmetry_cell_setting triclinic
_symmetry_space_group_name_Hall '-P 1'
_symmetry_space_group_name_H-M 'P -1'
_atom_sites_solution_hydrogens geom
_atom_sites_solution_primary direct
_atom_sites_solution_secondary difmap
_audit_creation_method SHELXL-97
_cell_angle_alpha 69.092(2)
_cell_angle_beta 69.336(3)
_cell_angle_gamma 85.822(3)
_cell_formula_units_Z 1
_cell_length_a 17.577(2)
_cell_length_b 19.640(3)
_cell_length_c 19.871(3)
_cell_measurement_reflns_used 4279
_cell_measurement_temperature 213(2)
_cell_measurement_theta_max 22.38
_cell_measurement_theta_min 2.208
_cell_volume 5984.7(15)
_computing_cell_refinement SAINT
_computing_data_collection SMART
_computing_data_reduction SAINT
_computing_structure_refinement 'SHELXL-97 (Sheldrick, 1997)'
_computing_structure_solution 'SHELXS-97 (Sheldrick, 1990)'
_diffrn_ambient_temperature 213(2)
_diffrn_measured_fraction_theta_full 0.984
_diffrn_measured_fraction_theta_max 0.984
_diffrn_measurement_device_type 'Bruker SMART 1000 CCD'
_diffrn_radiation_monochromator graphite
_diffrn_radiation_source 'normal-focus sealed tube'
_diffrn_radiation_type MoK\a
_diffrn_radiation_wavelength 0.71073
_diffrn_reflns_av_R_equivalents 0.0718
_diffrn_reflns_av_sigmaI/netI 0.1467
_diffrn_reflns_limit_h_max 18
_diffrn_reflns_limit_h_min -16
_diffrn_reflns_limit_k_max 21
_diffrn_reflns_limit_k_min -16
_diffrn_reflns_limit_l_max 21
_diffrn_reflns_limit_l_min -18
_diffrn_reflns_number 25449
_diffrn_reflns_theta_full 22.61
_diffrn_reflns_theta_max 22.61
_diffrn_reflns_theta_min 1.54
_diffrn_standards_number 0
_exptl_absorpt_coefficient_mu 0.614
_exptl_absorpt_correction_T_max 0.8870
_exptl_absorpt_correction_T_min 0.8517
_exptl_absorpt_correction_type multi-scan
_exptl_absorpt_process_details SADABS
_exptl_crystal_colour red
_exptl_crystal_density_diffrn 1.400
_exptl_crystal_description block
_exptl_crystal_F_000 2598
_exptl_crystal_size_max 0.27
_exptl_crystal_size_mid 0.24
_exptl_crystal_size_min 0.20
_refine_diff_density_max 1.858
_refine_diff_density_min -1.263
_refine_diff_density_rms 0.166
_refine_ls_extinction_method none
_refine_ls_goodness_of_fit_ref 1.127
_refine_ls_hydrogen_treatment mixed
_refine_ls_matrix_type full
_refine_ls_number_parameters 1338
_refine_ls_number_reflns 15620
_refine_ls_number_restraints 24
_refine_ls_restrained_S_all 1.128
_refine_ls_R_factor_all 0.1683
_refine_ls_R_factor_gt 0.0879
_refine_ls_shift/su_max 0.001
_refine_ls_shift/su_mean 0.000
_refine_ls_structure_factor_coef Fsqd
_refine_ls_weighting_details 'calc w=1/[\s^2^(Fo^2^)+(0.0800P)^2^+35.0000P] where P=(Fo^2^+2Fc^2^)/3'
_refine_ls_weighting_scheme calc
_refine_ls_wR_factor_gt 0.2010
_refine_ls_wR_factor_ref 0.2363
_reflns_number_gt 8304
_reflns_number_total 15620
_reflns_threshold_expression >2sigma(I)
_cod_data_source_file ja0396899si20031206_035237_1.cif
_cod_data_source_block 1a
_cod_original_cell_volume 5984.5(13)
_cod_database_code 4112183

loop_
_symmetry_equiv_pos_as_xyz
'x, y, z'
'-x, -y, -z'

loop_
_atom_site_label
_atom_site_type_symbol
_atom_site_fract_x
_atom_site_fract_y
_atom_site_fract_z
_atom_site_U_iso_or_equiv
_atom_site_adp_type
_atom_site_occupancy
_atom_site_symmetry_multiplicity
_atom_site_calc_flag
_atom_site_refinement_flags
_atom_site_disorder_assembly
_atom_site_disorder_group
Rh1 Rh -0.25525(7) 0.35630(6) -0.11464(6) 0.0328(3) Uani 1 1 d . . .
Rh2 Rh -0.22580(7) 0.48481(6) -0.19415(6) 0.0317(3) Uani 1 1 d . . .
Rh3 Rh -0.03876(7) 0.80852(6) -0.26628(6) 0.0355(3) Uani 1 1 d . . .
Rh4 Rh 0.04987(7) 0.85900(6) -0.22392(6) 0.0356(3) Uani 1 1 d . . .
N8 N -0.0255(7) 0.9433(5) -0.2233(6) 0.033(3) Uani 1 1 d . . .
N5 N 0.1199(6) 0.9097(6) -0.3370(6) 0.032(3) Uani 1 1 d . . .
N1 N -0.3741(6) 0.3720(6) -0.1037(6) 0.037(3) Uani 1 1 d . . .
N3 N -0.2313(6) 0.3361(6) -0.2140(6) 0.032(3) Uani 1 1 d . . .
N2 N -0.3413(7) 0.4935(6) -0.1885(6) 0.036(3) Uani 1 1 d . . .
N4 N -0.1912(7) 0.4571(6) -0.2894(6) 0.035(3) Uani 1 1 d . . .
N6 N 0.0359(8) 0.8589(6) -0.3760(6) 0.037(3) Uani 1 1 d . . .
N7 N -0.1013(7) 0.8989(6) -0.2758(6) 0.038(3) Uani 1 1 d . . .
O12 O -0.2640(5) 0.5058(5) -0.0926(5) 0.035(2) Uani 1 1 d . . .
O11 O -0.2780(6) 0.3866(5) -0.0189(5) 0.041(3) Uani 1 1 d . . .
O10 O -0.1098(5) 0.4694(4) -0.1935(5) 0.037(2) Uani 1 1 d . . .
O14 O -0.1119(5) 0.7620(5) -0.1516(5) 0.038(2) Uani 1 1 d . . .
O16 O 0.1199(6) 0.7689(5) -0.2266(5) 0.035(2) Uani 1 1 d . . .
O15 O 0.0314(6) 0.7200(5) -0.2586(5) 0.040(2) Uani 1 1 d . . .
O13 O -0.0253(6) 0.8012(5) -0.1113(5) 0.036(2) Uani 1 1 d . . .
O9 O -0.1318(6) 0.3485(5) -0.1325(5) 0.035(2) Uani 1 1 d . . .
O19 O 0.2505(6) 0.3864(5) -0.3123(5) 0.048(3) Uani 1 1 d . . .
O18 O 0.3998(6) 0.4642(5) -0.2342(5) 0.040(2) Uani 1 1 d . . .
O17 O 0.3429(6) 0.5489(5) -0.3583(5) 0.043(3) Uani 1 1 d . . .
O4 O 0.0058(6) 0.6450(5) -0.5795(5) 0.047(3) Uani 1 1 d . . .
O8 O -0.0209(9) 1.1446(6) -0.0860(8) 0.082(4) Uani 1 1 d . . .
O7 O -0.3519(8) 0.9331(7) -0.3973(7) 0.085(4) Uani 1 1 d . . .
O1 O -0.6200(9) 0.1555(8) 0.0937(9) 0.108(5) Uani 1 1 d . . .
O6 O -0.0889(8) 0.8392(6) -0.5920(6) 0.068(3) Uani 1 1 d . . .
O3 O -0.2887(10) 0.0531(6) -0.1944(7) 0.088(4) Uani 1 1 d . . .
O5 O 0.4191(9) 1.0530(8) -0.4277(9) 0.119(6) Uani 1 1 d . . .
O2 O -0.4453(8) 0.7683(6) -0.3223(7) 0.088(4) Uani 1 1 d . . .
O20 O 0.3280(6) 0.3031(5) -0.1963(5) 0.048(3) Uani 1 1 d D . .
C1 C -0.6753(15) 0.1627(14) 0.1562(16) 0.139(11) Uani 1 1 d . . .
H1A H -0.7141 0.1207 0.1825 0.209 Uiso 1 1 calc R . .
H1B H -0.7038 0.2067 0.1415 0.209 Uiso 1 1 calc R . .
H1C H -0.6487 0.1660 0.1903 0.209 Uiso 1 1 calc R . .
C2 C -0.5598(11) 0.2129(11) 0.0495(10) 0.067(6) Uani 1 1 d . . .
C3 C -0.5497(11) 0.2713(11) 0.0677(10) 0.064(5) Uani 1 1 d . . .
H3A H -0.5840 0.2763 0.1140 0.077 Uiso 1 1 calc R . .
C4 C -0.4871(11) 0.3235(9) 0.0155(10) 0.063(5) Uani 1 1 d . . .
H4A H -0.4791 0.3634 0.0283 0.075 Uiso 1 1 calc R . .
C5 C -0.4381(9) 0.3200(8) -0.0514(8) 0.037(4) Uani 1 1 d . . .
C6 C -0.4475(10) 0.2598(9) -0.0674(9) 0.061(5) Uani 1 1 d . . .
H6A H -0.4115 0.2548 -0.1131 0.073 Uiso 1 1 calc R . .
C7 C -0.5080(12) 0.2064(9) -0.0187(11) 0.070(5) Uani 1 1 d . . .
H7A H -0.5142 0.1659 -0.0314 0.084 Uiso 1 1 calc R . .
C8 C -0.3934(9) 0.4384(8) -0.1406(8) 0.038(4) Uani 1 1 d . . .
H8A H -0.4490 0.4462 -0.1313 0.046 Uiso 1 1 calc R . .
C9 C -0.3725(8) 0.5627(7) -0.2192(7) 0.032(3) Uani 1 1 d . . .
C10 C -0.3283(10) 0.6076(7) -0.2948(8) 0.052(4) Uani 1 1 d . . .
H10A H -0.2800 0.5922 -0.3235 0.062 Uiso 1 1 calc R . .
C11 C -0.3560(10) 0.6733(8) -0.3260(9) 0.060(5) Uani 1 1 d . . .
H11A H -0.3271 0.7023 -0.3773 0.072 Uiso 1 1 calc R . .
C12 C -0.4245(10) 0.6988(8) -0.2852(10) 0.055(5) Uani 1 1 d . . .
C13 C -0.4673(9) 0.6561(8) -0.2100(10) 0.053(4) Uani 1 1 d . . .
H13A H -0.5146 0.6726 -0.1811 0.063 Uiso 1 1 calc R . .
C14 C -0.4398(8) 0.5888(7) -0.1774(8) 0.041(4) Uani 1 1 d . . .
H14A H -0.4679 0.5606 -0.1257 0.049 Uiso 1 1 calc R . .
C15 C -0.5030(12) 0.8044(12) -0.2815(15) 0.124(10) Uani 1 1 d . . .
H15A H -0.5093 0.8519 -0.3165 0.185 Uiso 1 1 calc R . .
H15B H -0.4856 0.8107 -0.2428 0.185 Uiso 1 1 calc R . .
H15C H -0.5547 0.7760 -0.2568 0.185 Uiso 1 1 calc R . .
C16 C -0.3611(16) 0.0363(10) -0.2043(13) 0.105(8) Uani 1 1 d . . .
H16A H -0.3640 -0.0150 -0.1974 0.158 Uiso 1 1 calc R . .
H16B H -0.3598 0.0658 -0.2556 0.158 Uiso 1 1 calc R . .
H16C H -0.4084 0.0467 -0.1665 0.158 Uiso 1 1 calc R . .
C17 C -0.2771(12) 0.1239(8) -0.2031(10) 0.060(5) Uani 1 1 d . . .
C18 C -0.2185(12) 0.1360(8) -0.1759(9) 0.064(5) Uani 1 1 d . . .
H18A H -0.1893 0.0972 -0.1550 0.077 Uiso 1 1 calc R . .
C19 C -0.2036(10) 0.2061(9) -0.1799(9) 0.058(5) Uani 1 1 d . . .
H19A H -0.1653 0.2139 -0.1599 0.069 Uiso 1 1 calc R . .
C20 C -0.2438(9) 0.2651(7) -0.2129(8) 0.038(4) Uani 1 1 d . . .
C21 C -0.3009(10) 0.2493(8) -0.2404(8) 0.048(4) Uani 1 1 d . . .
H21A H -0.3300 0.2876 -0.2623 0.057 Uiso 1 1 calc R . .
C22 C -0.3160(11) 0.1814(8) -0.2367(9) 0.060(5) Uani 1 1 d . . .
H22A H -0.3536 0.1737 -0.2576 0.073 Uiso 1 1 calc R . .
C23 C -0.2015(8) 0.3888(7) -0.2806(7) 0.032(3) Uani 1 1 d . . .
H23A H -0.1866 0.3767 -0.3252 0.038 Uiso 1 1 calc R . .
C24 C -0.1447(8) 0.5052(7) -0.3639(8) 0.032(3) Uani 1 1 d . . .
C25 C -0.0873(9) 0.5539(7) -0.3727(7) 0.040(4) Uani 1 1 d . . .
H25A H -0.0810 0.5559 -0.3284 0.048 Uiso 1 1 calc R . .
C26 C -0.0379(9) 0.6005(7) -0.4437(7) 0.039(4) Uani 1 1 d . . .
H26A H 0.0002 0.6341 -0.4475 0.046 Uiso 1 1 calc R . .
C27 C -0.0462(9) 0.5964(7) -0.5108(8) 0.039(4) Uani 1 1 d . . .
C28 C -0.1035(9) 0.5489(8) -0.5031(8) 0.043(4) Uani 1 1 d . . .
H28A H -0.1103 0.5470 -0.5473 0.052 Uiso 1 1 calc R . .
C29 C -0.1522(9) 0.5033(7) -0.4313(8) 0.038(4) Uani 1 1 d . . .
H29A H -0.1912 0.4704 -0.4274 0.045 Uiso 1 1 calc R . .
C30 C 0.0035(10) 0.6420(9) -0.6491(8) 0.055(4) Uani 1 1 d . . .
H30A H 0.0423 0.6787 -0.6925 0.083 Uiso 1 1 calc R . .
H30B H -0.0508 0.6511 -0.6509 0.083 Uiso 1 1 calc R . .
H30C H 0.0176 0.5940 -0.6515 0.083 Uiso 1 1 calc R . .
C31 C 0.4371(15) 1.1261(13) -0.4776(19) 0.186(16) Uani 1 1 d . . .
H31A H 0.4922 1.1410 -0.4861 0.279 Uiso 1 1 calc R . .
H31B H 0.3991 1.1569 -0.4547 0.279 Uiso 1 1 calc R . .
H31C H 0.4325 1.1310 -0.5263 0.279 Uiso 1 1 calc R . .
C32 C 0.3443(11) 1.0226(11) -0.4074(11) 0.070(5) Uani 1 1 d . . .
C33 C 0.3314(11) 0.9466(10) -0.3616(10) 0.074(6) Uani 1 1 d . . .
H33A H 0.3736 0.9216 -0.3463 0.089 Uiso 1 1 calc R . .
C34 C 0.2596(10) 0.9106(8) -0.3402(9) 0.055(5) Uani 1 1 d . . .
H34A H 0.2532 0.8602 -0.3116 0.066 Uiso 1 1 calc R . .
C35 C 0.1934(9) 0.9469(7) -0.3599(7) 0.038(4) Uani 1 1 d . . .
C36 C 0.2068(11) 1.0198(9) -0.4061(10) 0.063(5) Uani 1 1 d . . .
H36A H 0.1653 1.0448 -0.4226 0.075 Uiso 1 1 calc R . .
C37 C 0.0966(10) 0.8981(7) -0.3894(8) 0.037(4) Uani 1 1 d . . .
H37A H 0.1288 0.9217 -0.4413 0.044 Uiso 1 1 calc R . .
C37C C 0.2831(12) 1.0571(10) -0.4286(11) 0.074(6) Uani 1 1 d . . .
H37B H 0.2908 1.1070 -0.4590 0.089 Uiso 1 1 calc R . .
C38 C 0.0078(8) 0.8501(8) -0.4333(7) 0.037(4) Uani 1 1 d . . .
C39 C -0.0328(9) 0.7892(8) -0.4196(8) 0.045(4) Uani 1 1 d . . .
H39A H -0.0382 0.7493 -0.3741 0.054 Uiso 1 1 calc R . .
C41 C -0.0671(10) 0.7823(8) -0.4694(9) 0.055(4) Uani 1 1 d . . .
H41A H -0.0972 0.7393 -0.4576 0.066 Uiso 1 1 calc R . .
C42 C -0.0562(10) 0.8413(8) -0.5383(8) 0.045(4) Uani 1 1 d . . .
C43 C -0.0135(10) 0.9029(8) -0.5544(8) 0.055(5) Uani 1 1 d . . .
H43A H -0.0064 0.9416 -0.6011 0.066 Uiso 1 1 calc R . .
C44 C 0.0204(10) 0.9107(8) -0.5036(8) 0.051(4) Uani 1 1 d . . .
H44A H 0.0500 0.9538 -0.5150 0.062 Uiso 1 1 calc R . .
C45 C -0.1444(13) 0.7802(10) -0.5711(11) 0.082(6) Uani 1 1 d . . .
H45A H -0.1622 0.7858 -0.6136 0.123 Uiso 1 1 calc R . .
H45B H -0.1911 0.7797 -0.5265 0.123 Uiso 1 1 calc R . .
H45C H -0.1178 0.7347 -0.5588 0.123 Uiso 1 1 calc R . .
C46 C -0.3839(12) 1.0030(12) -0.4204(12) 0.098(7) Uani 1 1 d . . .
H46A H -0.4300 0.9989 -0.4350 0.147 Uiso 1 1 calc R . .
H46B H -0.3420 1.0368 -0.4639 0.147 Uiso 1 1 calc R . .
H46C H -0.4013 1.0209 -0.3779 0.147 Uiso 1 1 calc R . .
C47 C -0.2853(11) 0.9312(11) -0.3743(10) 0.064(5) Uani 1 1 d . . .
C48 C -0.2501(10) 0.9887(10) -0.3712(9) 0.059(5) Uani 1 1 d . . .
H48A H -0.2692 1.0353 -0.3889 0.071 Uiso 1 1 calc R . .
C49 C -0.1865(9) 0.9813(8) -0.3429(8) 0.045(4) Uani 1 1 d . . .
H49A H -0.1604 1.0227 -0.3454 0.055 Uiso 1 1 calc R . .
C50 C -0.1629(9) 0.9126(8) -0.3115(8) 0.039(4) Uani 1 1 d . . .
C51 C -0.1962(10) 0.8537(9) -0.3169(9) 0.054(4) Uani 1 1 d . . .
H51A H -0.1769 0.8072 -0.2992 0.065 Uiso 1 1 calc R . .
C52 C -0.2563(11) 0.8619(10) -0.3473(11) 0.073(5) Uani 1 1 d . . .
H52A H -0.2782 0.8211 -0.3501 0.088 Uiso 1 1 calc R . .
C53 C -0.0873(9) 0.9453(8) -0.2490(8) 0.043(4) Uani 1 1 d . . .
H53A H -0.1227 0.9834 -0.2471 0.051 Uiso 1 1 calc R . .
C54 C -0.0236(9) 0.9918(7) -0.1867(7) 0.041(4) Uani 1 1 d D . .
C55 C 0.0111(14) 1.0589(11) -0.2267(11) 0.092(7) Uani 1 1 d . . .
H55A H 0.0352 1.0724 -0.2804 0.110 Uiso 1 1 calc R . .
C56 C 0.0139(14) 1.1107(11) -0.1944(11) 0.099(8) Uani 1 1 d . . .
H56A H 0.0398 1.1573 -0.2250 0.118 Uiso 1 1 calc R . .
C57 C -0.0222(11) 1.0910(9) -0.1167(9) 0.059(5) Uani 1 1 d . . .
C58 C -0.0564(15) 1.0265(11) -0.0750(11) 0.107(8) Uani 1 1 d . . .
H58A H -0.0811 1.0141 -0.0215 0.128 Uiso 1 1 calc R . .
C59 C -0.0573(15) 0.9750(10) -0.1080(8) 0.108(9) Uani 1 1 d D . .
H59A H -0.0814 0.9280 -0.0763 0.130 Uiso 1 1 calc R . .
C60 C -0.0671(14) 1.1322(12) -0.0099(13) 0.109(8) Uani 1 1 d . . .
H60A H -0.0606 1.1743 0.0027 0.164 Uiso 1 1 calc R . .
H60B H -0.0493 1.0894 0.0227 0.164 Uiso 1 1 calc R . .
H60C H -0.1241 1.1242 -0.0017 0.164 Uiso 1 1 calc R . .
C61 C -0.2804(8) 0.4540(7) -0.0293(7) 0.029(3) Uani 1 1 d . . .
C62 C -0.3100(8) 0.4757(7) 0.0412(7) 0.032(3) Uani 1 1 d . . .
C63 C -0.3259(7) 0.4210(7) 0.1141(7) 0.030(3) Uani 1 1 d . . .
C64 C -0.3514(8) 0.5698(7) 0.0967(7) 0.034(3) Uani 1 1 d . . .
C65 C -0.3226(7) 0.5478(7) 0.0332(7) 0.029(3) Uani 1 1 d . . .
H65A H -0.3115 0.5830 -0.0163 0.035 Uiso 1 1 calc R . .
C66 C -0.0843(8) 0.4051(8) -0.1722(7) 0.028(3) Uani 1 1 d . . .
C67 C 0.0038(8) 0.4005(7) -0.2019(7) 0.031(3) Uani 1 1 d . . .
C68 C 0.0523(8) 0.4607(7) -0.2596(7) 0.030(3) Uani 1 1 d . . .
H68A H 0.0277 0.5051 -0.2737 0.036 Uiso 1 1 calc R . .
C69 C 0.1355(8) 0.4588(6) -0.2978(6) 0.030(3) Uani 1 1 d D . .
C70 C 0.1700(8) 0.3912(7) -0.2742(7) 0.029(3) Uani 1 1 d . . .
C71 C 0.1259(8) 0.3313(7) -0.2120(7) 0.027(3) Uani 1 1 d . . .
C72 C 0.0415(9) 0.3358(7) -0.1772(7) 0.036(4) Uani 1 1 d . . .
H72E H 0.0102 0.2949 -0.1370 0.043 Uiso 1 1 calc R . .
C72B C 0.1648(8) 0.2618(7) -0.1787(7) 0.035(4) Uani 1 1 d . A .
H72C H 0.2132 0.2551 -0.2189 0.041 Uiso 1 1 calc R . .
H72D H 0.1263 0.2196 -0.1586 0.041 Uiso 1 1 calc R . .
C73 C 0.1887(8) 0.2676(7) -0.1140(7) 0.029(3) Uani 1 1 d . . .
C74 C 0.1311(8) 0.2489(7) -0.0408(7) 0.033(3) Uani 1 1 d . A .
H74A H 0.0795 0.2294 -0.0313 0.039 Uiso 1 1 calc R . .
C75 C 0.1476(7) 0.2582(7) 0.0207(6) 0.033(3) Uani 1 1 d D . .
C76 C 0.2226(4) 0.2919(3) 0.0020(4) 0.031(3) Uani 1 1 d . A .
H76A H 0.2326 0.3025 0.0407 0.037 Uiso 1 1 calc R . .
C77 C 0.2838(4) 0.3112(3) -0.0693(4) 0.031(3) Uani 1 1 d R . .
C78 C 0.2652(4) 0.2933(3) -0.1261(4) 0.034(4) Uani 1 1 d R A .
C79 C 0.1837(4) 0.5232(3) -0.3586(4) 0.036(4) Uani 1 1 d RD . .
H79A H 0.1538 0.5469 -0.3934 0.043 Uiso 1 1 calc R . .
H79B H 0.2348 0.5079 -0.3885 0.043 Uiso 1 1 calc R . .
C80 C 0.2032(8) 0.5785(7) -0.3280(7) 0.033(3) Uani 1 1 d . . .
C81 C 0.2795(9) 0.5827(7) -0.3213(7) 0.033(4) Uani 1 1 d . . .
C82 C 0.2909(8) 0.6217(7) -0.2783(7) 0.029(3) Uani 1 1 d . . .
C83 C 0.2309(8) 0.6640(7) -0.2516(7) 0.035(4) Uani 1 1 d . . .
H83A H 0.2389 0.6911 -0.2238 0.042 Uiso 1 1 calc R . .
C84 C 0.1583(8) 0.6671(7) -0.2653(7) 0.033(3) Uani 1 1 d . . .
C85 C 0.1436(9) 0.6226(7) -0.3000(7) 0.036(4) Uani 1 1 d . . .
H85A H 0.0924 0.6218 -0.3050 0.044 Uiso 1 1 calc R . .
C86 C 0.0982(9) 0.7219(7) -0.2487(8) 0.038(4) Uani 1 1 d . . .
C87 C -0.0903(8) 0.7702(7) -0.0994(6) 0.031(3) Uani 1 1 d . . .
C88 C 0.3645(8) 0.3498(7) -0.0892(8) 0.035(4) Uani 1 1 d . . .
C89 C 0.3676(8) 0.6162(7) -0.2594(7) 0.032(3) Uani 1 1 d . . .
H89A H 0.3830 0.6637 -0.2607 0.039 Uiso 1 1 calc R . .
H89B H 0.4121 0.6029 -0.2981 0.039 Uiso 1 1 calc R . .
C90 C 0.3546(8) 0.5582(7) -0.1787(7) 0.034(4) Uani 1 1 d . . .
C91 C 0.3692(8) 0.4863(7) -0.1710(8) 0.032(3) Uani 1 1 d . . .
C92 C 0.3751(10) 0.5828(10) -0.4393(9) 0.065(5) Uani 1 1 d D . .
H92A H 0.3302 0.5965 -0.4589 0.078 Uiso 1 1 calc R . .
H92B H 0.4065 0.5479 -0.4617 0.078 Uiso 1 1 calc R . .
C93 C 0.4298(14) 0.6506(11) -0.4643(10) 0.115(9) Uani 1 1 d D . .
H93A H 0.4741 0.6378 -0.4437 0.138 Uiso 1 1 calc R . .
H93B H 0.3983 0.6870 -0.4445 0.138 Uiso 1 1 calc R . .
C94 C 0.4653(15) 0.6824(18) -0.5540(11) 0.172(14) Uani 1 1 d . . .
H94A H 0.5015 0.7250 -0.5708 0.258 Uiso 1 1 calc R . .
H94B H 0.4212 0.6964 -0.5738 0.258 Uiso 1 1 calc R . .
H94C H 0.4955 0.6458 -0.5731 0.258 Uiso 1 1 calc R . .
C95 C 0.4845(10) 0.4786(11) -0.2706(10) 0.070(5) Uani 1 1 d D . .
H95A H 0.5103 0.4641 -0.2315 0.085 Uiso 1 1 calc R . .
H95B H 0.4965 0.5312 -0.2990 0.085 Uiso 1 1 calc R . .
C96 C 0.5201(10) 0.4381(16) -0.3254(16) 0.168(14) Uani 1 1 d D . .
H96A H 0.4983 0.4559 -0.3673 0.201 Uiso 1 1 calc R . .
H96B H 0.5039 0.3860 -0.2981 0.201 Uiso 1 1 calc R . .
C97 C 0.6133(10) 0.4482(11) -0.3591(10) 0.087(7) Uani 1 1 d D . .
H97A H 0.6344 0.4198 -0.3922 0.131 Uiso 1 1 calc R . .
H97B H 0.6349 0.4318 -0.3176 0.131 Uiso 1 1 calc R . .
H97C H 0.6295 0.4995 -0.3888 0.131 Uiso 1 1 calc R . .
C98 C 0.2615(12) 0.3543(12) -0.3700(11) 0.097(7) Uani 1 1 d D . .
H98A H 0.2126 0.3608 -0.3840 0.116 Uiso 1 1 calc R . .
H98B H 0.2665 0.3017 -0.3473 0.116 Uiso 1 1 calc R . .
C99 C 0.3350(17) 0.3856(16) -0.4427(13) 0.189(15) Uani 1 1 d D . .
H99A H 0.3856 0.3795 -0.4313 0.227 Uiso 1 1 calc R . .
H99B H 0.3304 0.4375 -0.4694 0.227 Uiso 1 1 calc R . .
C100 C 0.3318(16) 0.3398(13) -0.4901(13) 0.129(9) Uani 1 1 d D . .
H10H H 0.3740 0.3584 -0.5406 0.194 Uiso 1 1 calc R . .
H10I H 0.2789 0.3426 -0.4957 0.194 Uiso 1 1 calc R . .
H10J H 0.3406 0.2893 -0.4641 0.194 Uiso 1 1 calc R . .
C101 C 0.366(2) 0.2363(13) -0.193(3) 0.085(9) Uiso 0.50 1 d PD A 1
H10E H 0.3271 0.2021 -0.1911 0.103 Uiso 0.50 1 calc PR A 1
H10F H 0.3752 0.2167 -0.1437 0.103 Uiso 0.50 1 calc PR A 1
C102 C 0.446(3) 0.234(3) -0.255(3) 0.139(15) Uiso 0.50 1 d PD A 1
H10G H 0.4894 0.2615 -0.2530 0.166 Uiso 0.50 1 calc PR A 1
H10K H 0.4411 0.2577 -0.3058 0.166 Uiso 0.50 1 calc PR A 1
C103 C 0.469(4) 0.156(3) -0.244(4) 0.160(18) Uiso 0.50 1 d PD A 1
H10L H 0.5174 0.1551 -0.2865 0.240 Uiso 0.50 1 calc PR A 1
H10M H 0.4243 0.1282 -0.2424 0.240 Uiso 0.50 1 calc PR A 1
H10N H 0.4791 0.1343 -0.1962 0.240 Uiso 0.50 1 calc PR A 1
C01B C 0.3918(19) 0.2541(18) -0.201(3) 0.085(9) Uiso 0.50 1 d PD A 2
H01A H 0.3983 0.2326 -0.1503 0.103 Uiso 0.50 1 calc PR A 2
H01B H 0.4432 0.2807 -0.2381 0.103 Uiso 0.50 1 calc PR A 2
C02B C 0.372(3) 0.194(2) -0.224(3) 0.139(15) Uiso 0.50 1 d PD A 2
H02A H 0.3688 0.2165 -0.2759 0.166 Uiso 0.50 1 calc PR A 2
H02B H 0.3175 0.1717 -0.1891 0.166 Uiso 0.50 1 calc PR A 2
C03B C 0.432(4) 0.134(3) -0.225(4) 0.160(18) Uiso 0.50 1 d PD A 2
H03A H 0.4127 0.0974 -0.2381 0.240 Uiso 0.50 1 calc PR A 2
H03B H 0.4357 0.1121 -0.1741 0.240 Uiso 0.50 1 calc PR A 2
H03C H 0.4847 0.1551 -0.2622 0.240 Uiso 0.50 1 calc PR A 2
C105 C -0.3099(13) 0.1923(10) 0.0084(12) 0.077(6) Uani 1 1 d . . .
C106 C -0.351(2) 0.1212(12) 0.0646(18) 0.199(17) Uani 1 1 d . . .
H2SA H -0.3272 0.1030 0.1043 0.298 Uiso 1 1 calc R . .
H2SB H -0.3450 0.0866 0.0386 0.298 Uiso 1 1 calc R . .
H2SC H -0.4087 0.1274 0.0878 0.298 Uiso 1 1 calc R . .
C107 C 0.2250(19) 1.0052(15) -0.1928(16) 0.158(13) Uani 1 1 d . . .
C108 C 0.1664(14) 0.9462(12) -0.1867(10) 0.078(6) Uani 1 1 d . . .
N9 N -0.2810(8) 0.2446(7) -0.0353(7) 0.048(4) Uani 1 1 d . . .
N10 N 0.1273(8) 0.9016(7) -0.1830(8) 0.055(4) Uani 1 1 d . . .
N3S N 0.2894(11) 0.7921(9) -0.1604(10) 0.091(5) Uiso 1 1 d . . .
N4S N 0.3465(15) -0.1664(13) 0.4107(15) 0.147(8) Uiso 1 1 d . . .
N5S N -0.250(3) -0.038(2) 0.053(3) 0.30(2) Uiso 1 1 d D . .
N6S N -0.2166(10) 0.3401(9) 0.5415(10) 0.090(5) Uiso 1 1 d . . .
C5S C -0.1808(11) 0.2930(10) 0.5637(11) 0.073(5) Uiso 1 1 d . . .
C6S C -0.1384(11) 0.2324(10) 0.5946(11) 0.080(6) Uiso 1 1 d . . .
H6S1 H -0.0990 0.2485 0.6106 0.120 Uiso 1 1 calc R . .
H6S2 H -0.1104 0.2113 0.5557 0.120 Uiso 1 1 calc R . .
H6S3 H -0.1769 0.1959 0.6386 0.120 Uiso 1 1 calc R . .
C7S C 0.2322(12) 0.7609(10) -0.1195(11) 0.071(5) Uiso 1 1 d . . .
C8S C 0.1588(11) 0.7168(10) -0.0650(10) 0.077(6) Uiso 1 1 d . . .
H8SA H 0.1199 0.7471 -0.0421 0.116 Uiso 1 1 calc R . .
H8SB H 0.1720 0.6778 -0.0250 0.116 Uiso 1 1 calc R . .
H8SC H 0.1353 0.6960 -0.0913 0.116 Uiso 1 1 calc R . .
C9S C 0.3018(16) -0.1894(14) 0.4742(17) 0.119(9) Uiso 1 1 d . . .
C10S C 0.2510(15) -0.2221(14) 0.5543(15) 0.131(9) Uiso 1 1 d . . .
H10B H 0.2690 -0.2702 0.5762 0.196 Uiso 1 1 calc R . .
H10C H 0.1949 -0.2265 0.5582 0.196 Uiso 1 1 calc R . .
H10D H 0.2551 -0.1916 0.5822 0.196 Uiso 1 1 calc R . .
C15S C -0.271(3) -0.058(2) 0.017(2) 0.216(17) Uiso 1 1 d D . .
C16S C -0.2671(19) -0.0923(17) -0.0403(19) 0.184(13) Uiso 1 1 d D . .
H16D H -0.3199 -0.1154 -0.0271 0.276 Uiso 1 1 calc R . .
H16E H -0.2267 -0.1287 -0.0396 0.276 Uiso 1 1 calc R . .
H16F H -0.2519 -0.0551 -0.0913 0.276 Uiso 1 1 calc R . .
N7S N -0.167(2) 0.6470(18) -0.2398(19) 0.144(6) Uiso 0.72(3) 1 d PD B 1
C11S C -0.1308(18) 0.6303(17) -0.2004(18) 0.144(6) Uiso 0.72(3) 1 d PD B 1
C12S C -0.0973(19) 0.5955(17) -0.1359(18) 0.144(6) Uiso 0.72(3) 1 d PD B 1
N7SB N -0.064(4) 0.569(4) -0.096(4) 0.144(6) Uiso 0.28(3) 1 d PD B 2
C13S C -0.0973(19) 0.5955(17) -0.1359(18) 0.144(6) Uiso 0.28(3) 1 d PD B 2
C14S C -0.1308(18) 0.6303(17) -0.2004(18) 0.144(6) Uiso 0.28(3) 1 d PD B 2
C1S C 0.1221(16) 0.4665(14) -0.0966(16) 0.134(6) Uiso 1 1 d D . .
C2S C 0.033(2) 0.4440(17) -0.036(2) 0.134(6) Uiso 0.50 1 d PD C 1
C2SB C 0.0839(14) 0.523(2) -0.057(2) 0.134(6) Uiso 0.50 1 d PD C 2
O5S O 0.0000 0.5000 0.0000 0.134(6) Uiso 1 2 d SD . .

loop_
_atom_site_aniso_label
_atom_site_aniso_U_11
_atom_site_aniso_U_22
_atom_site_aniso_U_33
_atom_site_aniso_U_23
_atom_site_aniso_U_13
_atom_site_aniso_U_12
Rh1 0.0434(7) 0.0352(6) 0.0221(6) -0.0096(5) -0.0147(5) 0.0033(6)
Rh2 0.0412(7) 0.0354(6) 0.0208(6) -0.0109(5) -0.0129(5) 0.0035(5)
Rh3 0.0467(8) 0.0372(7) 0.0232(6) -0.0099(5) -0.0144(5) 0.0051(6)
Rh4 0.0470(8) 0.0351(6) 0.0255(6) -0.0103(5) -0.0146(5) 0.0043(6)
N8 0.043(8) 0.022(6) 0.037(7) -0.017(5) -0.015(6) 0.008(6)
N5 0.023(7) 0.042(7) 0.027(7) -0.006(6) -0.006(5) -0.008(6)
N1 0.031(7) 0.046(7) 0.026(6) -0.005(6) -0.005(5) -0.021(6)
N3 0.036(7) 0.031(7) 0.037(7) -0.017(6) -0.016(6) -0.001(6)
N2 0.045(8) 0.037(7) 0.034(7) -0.018(6) -0.015(6) -0.009(6)
N4 0.041(7) 0.038(7) 0.022(6) -0.010(5) -0.008(5) -0.005(6)
N6 0.046(8) 0.045(7) 0.019(6) -0.013(6) -0.006(6) -0.005(7)
N7 0.051(8) 0.041(7) 0.026(7) -0.009(6) -0.021(6) 0.003(6)
O12 0.051(6) 0.038(5) 0.017(5) -0.008(4) -0.016(4) 0.004(5)
O11 0.052(7) 0.048(6) 0.021(5) -0.007(5) -0.014(5) 0.004(5)
O10 0.045(6) 0.021(5) 0.032(5) -0.004(4) -0.002(5) -0.012(5)
O14 0.038(6) 0.052(6) 0.024(5) -0.012(5) -0.012(5) -0.004(5)
O16 0.052(6) 0.034(5) 0.030(5) -0.017(4) -0.022(5) 0.015(5)
O15 0.050(7) 0.044(6) 0.034(6) -0.017(5) -0.022(5) 0.004(5)
O13 0.048(7) 0.042(6) 0.019(5) -0.005(4) -0.016(5) -0.004(5)
O9 0.050(6) 0.032(5) 0.020(5) -0.003(4) -0.014(4) -0.001(5)
O19 0.053(7) 0.062(7) 0.031(6) -0.019(5) -0.019(5) 0.020(6)
O18 0.046(7) 0.055(6) 0.027(5) -0.021(5) -0.013(5) 0.002(5)
O17 0.048(6) 0.061(6) 0.019(5) -0.017(5) -0.011(5) 0.009(5)
O4 0.060(7) 0.056(6) 0.027(6) -0.010(5) -0.020(5) -0.001(6)
O8 0.124(12) 0.068(8) 0.072(9) -0.045(7) -0.031(8) -0.007(8)
O7 0.079(9) 0.104(10) 0.092(10) -0.028(8) -0.064(8) 0.016(8)
O1 0.080(11) 0.108(11) 0.077(10) 0.005(9) 0.007(8) -0.023(9)
O6 0.086(9) 0.072(8) 0.054(8) -0.016(6) -0.040(7) 0.001(7)
O3 0.149(14) 0.055(8) 0.080(10) -0.029(7) -0.056(10) 0.002(9)
O5 0.081(11) 0.105(12) 0.132(14) 0.008(10) -0.036(10) -0.027(10)
O2 0.113(11) 0.063(8) 0.079(9) -0.011(7) -0.041(8) 0.032(8)
O20 0.050(7) 0.072(7) 0.035(6) -0.030(5) -0.019(5) 0.016(6)
C1 0.089(19) 0.13(2) 0.14(3) 0.001(19) -0.019(18) 0.005(17)
C2 0.060(13) 0.073(13) 0.033(11) 0.016(10) -0.008(9) -0.017(11)
C3 0.064(13) 0.078(13) 0.036(10) -0.012(10) -0.008(9) -0.009(11)
C4 0.069(13) 0.064(11) 0.065(13) -0.033(10) -0.025(11) 0.000(10)
C5 0.047(10) 0.041(9) 0.031(9) -0.015(7) -0.020(8) 0.006(8)
C6 0.052(11) 0.061(11) 0.036(10) -0.003(9) 0.010(8) -0.002(10)
C7 0.085(14) 0.052(11) 0.069(14) -0.010(10) -0.031(12) -0.015(11)
C8 0.046(10) 0.054(10) 0.045(9) -0.037(9) -0.034(8) 0.021(9)
C9 0.034(9) 0.035(8) 0.035(8) -0.012(7) -0.022(7) 0.005(7)
C10 0.065(11) 0.034(9) 0.043(10) -0.002(8) -0.016(8) 0.011(8)
C11 0.079(13) 0.054(11) 0.029(9) -0.009(8) -0.004(9) 0.006(10)
C12 0.067(12) 0.045(10) 0.057(11) -0.014(9) -0.032(10) 0.014(9)
C13 0.041(10) 0.053(10) 0.067(12) -0.027(9) -0.018(9) 0.014(8)
C14 0.040(9) 0.039(9) 0.034(9) -0.007(7) -0.009(7) 0.004(7)
C15 0.070(15) 0.090(16) 0.18(3) -0.028(17) -0.032(16) 0.037(13)
C16 0.17(3) 0.048(12) 0.102(18) -0.028(12) -0.050(18) -0.009(14)
C17 0.100(15) 0.026(9) 0.052(11) -0.013(8) -0.023(11) -0.002(9)
C18 0.114(17) 0.038(10) 0.053(11) -0.018(8) -0.044(11) 0.021(10)
C19 0.085(13) 0.060(11) 0.048(10) -0.029(9) -0.038(10) 0.016(10)
C20 0.054(10) 0.034(8) 0.026(8) -0.011(7) -0.015(7) 0.007(8)
C21 0.068(12) 0.041(9) 0.034(9) -0.014(7) -0.016(8) 0.007(8)
C22 0.104(15) 0.048(11) 0.046(10) -0.023(8) -0.036(10) -0.005(10)
C23 0.056(10) 0.026(8) 0.027(8) -0.018(7) -0.023(7) 0.014(7)
C24 0.033(9) 0.028(8) 0.033(8) -0.007(6) -0.011(7) -0.006(7)
C25 0.064(11) 0.038(8) 0.022(8) -0.007(7) -0.023(7) -0.006(8)
C26 0.053(10) 0.036(8) 0.029(8) -0.003(7) -0.024(7) -0.004(7)
C27 0.046(10) 0.034(8) 0.033(9) -0.013(7) -0.009(7) 0.002(8)
C28 0.055(10) 0.045(9) 0.026(8) -0.004(7) -0.015(7) -0.011(8)
C29 0.050(10) 0.036(8) 0.037(9) -0.016(7) -0.023(7) -0.004(7)
C30 0.074(12) 0.069(11) 0.035(9) -0.027(8) -0.025(8) 0.010(9)
C31 0.09(2) 0.10(2) 0.27(4) 0.02(2) -0.03(2) -0.061(17)
C32 0.035(11) 0.102(16) 0.070(13) -0.029(12) -0.015(10) -0.012(12)
C33 0.055(13) 0.072(13) 0.072(13) -0.003(11) -0.015(10) -0.010(11)
C34 0.060(12) 0.042(9) 0.049(10) -0.002(8) -0.014(9) -0.009(9)
C35 0.038(10) 0.041(9) 0.023(8) -0.003(7) -0.005(7) 0.004(8)
C36 0.054(12) 0.061(12) 0.065(12) -0.011(10) -0.022(9) 0.005(10)
C37 0.049(10) 0.025(8) 0.025(8) 0.001(6) -0.010(8) 0.005(8)
C37C 0.062(14) 0.050(11) 0.092(15) -0.012(10) -0.018(11) 0.001(10)
C38 0.039(9) 0.042(9) 0.025(8) -0.012(7) -0.005(7) 0.002(8)
C39 0.055(11) 0.032(9) 0.043(10) -0.002(7) -0.021(8) -0.009(8)
C41 0.077(13) 0.050(10) 0.040(10) -0.018(8) -0.021(9) 0.000(9)
C42 0.062(11) 0.048(10) 0.036(9) -0.018(8) -0.030(8) 0.020(9)
C43 0.084(13) 0.035(9) 0.030(9) 0.004(7) -0.017(9) -0.006(9)
C44 0.070(12) 0.054(10) 0.038(9) -0.017(8) -0.028(9) -0.005(9)
C45 0.120(18) 0.087(14) 0.076(14) -0.029(12) -0.074(13) 0.006(14)
C46 0.096(16) 0.129(19) 0.090(16) -0.031(14) -0.071(14) 0.032(15)
C47 0.060(13) 0.083(14) 0.051(11) -0.017(10) -0.028(10) -0.002(11)
C48 0.065(13) 0.062(12) 0.044(10) -0.009(9) -0.024(9) 0.018(10)
C49 0.052(10) 0.048(10) 0.038(9) -0.007(7) -0.025(8) -0.005(8)
C50 0.041(10) 0.043(9) 0.039(9) -0.020(7) -0.017(7) 0.008(8)
C51 0.067(12) 0.048(10) 0.061(11) -0.027(9) -0.032(10) 0.015(9)
C52 0.082(15) 0.076(13) 0.088(15) -0.045(12) -0.046(12) 0.012(11)
C53 0.051(11) 0.040(9) 0.033(9) -0.007(7) -0.020(8) 0.012(8)
C54 0.070(11) 0.022(8) 0.039(9) -0.010(7) -0.033(8) 0.017(8)
C55 0.16(2) 0.080(15) 0.050(12) -0.037(11) -0.036(13) -0.022(14)
C56 0.16(2) 0.073(13) 0.052(13) -0.025(11) -0.007(13) -0.046(14)
C57 0.077(13) 0.048(11) 0.041(11) -0.009(9) -0.014(9) -0.012(10)
C58 0.19(3) 0.074(15) 0.045(12) -0.025(12) -0.017(14) -0.016(16)
C59 0.19(2) 0.050(12) 0.056(14) -0.030(10) 0.010(14) -0.024(14)
C60 0.13(2) 0.102(17) 0.104(19) -0.079(15) -0.013(16) -0.004(15)
C61 0.032(9) 0.035(8) 0.028(8) -0.015(7) -0.016(6) 0.008(7)
C62 0.032(8) 0.038(8) 0.031(8) -0.017(7) -0.012(6) -0.002(7)
C63 0.026(8) 0.048(8) 0.014(7) -0.008(6) -0.006(6) -0.004(7)
C64 0.020(8) 0.051(9) 0.026(8) -0.009(7) -0.006(6) -0.009(7)
C65 0.023(8) 0.046(9) 0.018(7) -0.015(6) -0.004(6) -0.001(7)
C66 0.044(10) 0.038(9) 0.012(7) -0.014(6) -0.016(7) 0.005(8)
C67 0.040(9) 0.042(9) 0.017(7) -0.016(7) -0.011(6) 0.002(7)
C68 0.050(10) 0.027(7) 0.032(8) -0.020(7) -0.026(7) 0.012(7)
C69 0.048(10) 0.034(8) 0.023(7) -0.022(6) -0.019(7) 0.006(7)
C70 0.028(9) 0.041(8) 0.028(8) -0.022(7) -0.010(7) 0.005(7)
C71 0.032(9) 0.038(8) 0.020(7) -0.015(6) -0.012(6) 0.001(7)
C72 0.052(10) 0.047(9) 0.022(8) -0.020(7) -0.020(7) -0.001(8)
C72B 0.045(9) 0.039(8) 0.024(8) -0.016(6) -0.013(7) 0.007(7)
C73 0.041(9) 0.030(7) 0.028(8) -0.015(6) -0.023(7) 0.007(7)
C74 0.043(9) 0.036(8) 0.024(8) -0.018(6) -0.011(7) 0.003(7)
C75 0.030(9) 0.043(8) 0.020(8) -0.008(6) -0.006(6) 0.004(7)
C76 0.050(10) 0.034(8) 0.007(7) -0.008(6) -0.009(6) 0.004(7)
C77 0.042(9) 0.028(7) 0.025(8) -0.006(6) -0.018(7) 0.009(7)
C78 0.049(10) 0.033(8) 0.023(8) -0.011(6) -0.017(7) 0.016(7)
C79 0.050(10) 0.037(8) 0.028(8) -0.013(7) -0.019(7) 0.005(7)
C80 0.039(9) 0.042(8) 0.019(7) -0.009(6) -0.015(6) 0.010(7)
C81 0.047(10) 0.021(7) 0.025(8) -0.006(6) -0.010(7) 0.011(7)
C82 0.034(9) 0.032(8) 0.018(7) -0.009(6) -0.004(6) -0.009(7)
C83 0.055(10) 0.032(8) 0.014(7) -0.006(6) -0.010(7) 0.008(8)
C84 0.035(9) 0.041(8) 0.027(8) -0.017(7) -0.015(7) 0.021(7)
C85 0.055(10) 0.029(8) 0.024(8) -0.003(6) -0.019(7) 0.003(7)
C86 0.049(11) 0.036(9) 0.026(8) 0.005(7) -0.023(7) -0.014(8)
C87 0.042(10) 0.024(7) 0.032(9) -0.008(6) -0.021(8) 0.004(7)
C88 0.038(9) 0.036(8) 0.043(9) -0.016(7) -0.026(7) 0.002(7)
C89 0.041(9) 0.037(8) 0.020(7) -0.015(6) -0.007(6) 0.001(7)
C90 0.024(8) 0.043(9) 0.027(8) -0.004(7) -0.009(6) -0.005(7)
C91 0.027(8) 0.042(9) 0.033(8) -0.020(7) -0.014(7) 0.005(7)
C92 0.039(11) 0.099(14) 0.044(11) -0.028(10) 0.002(8) 0.008(10)
C93 0.111(19) 0.17(2) 0.040(12) -0.015(14) -0.011(12) -0.026(18)
C94 0.14(2) 0.29(4) 0.038(13) -0.005(19) -0.012(14) -0.08(2)
C95 0.052(12) 0.121(16) 0.070(13) -0.072(12) -0.022(10) 0.016(11)
C96 0.08(2) 0.24(3) 0.18(3) -0.15(3) 0.035(18) -0.04(2)
C97 0.083(15) 0.106(16) 0.051(12) -0.032(11) 0.002(10) 0.029(12)
C98 0.082(15) 0.129(19) 0.065(14) -0.045(14) -0.004(12) 0.028(14)
C99 0.25(4) 0.25(4) 0.10(2) -0.12(3) -0.02(2) -0.02(3)
C100 0.19(3) 0.14(2) 0.076(17) -0.069(16) -0.043(17) 0.04(2)
C105 0.112(17) 0.050(11) 0.079(14) -0.005(11) -0.063(13) 0.000(12)
C106 0.25(4) 0.079(18) 0.24(4) 0.06(2) -0.15(3) -0.07(2)
C107 0.20(3) 0.17(3) 0.14(2) -0.04(2) -0.10(2) -0.10(2)
C108 0.093(18) 0.082(15) 0.043(11) 0.000(11) -0.028(11) 0.014(13)
N9 0.069(10) 0.039(8) 0.028(7) 0.005(6) -0.023(7) -0.014(7)
N10 0.036(9) 0.057(9) 0.058(9) -0.039(8) 0.022(7) -0.022(7)

loop_
_atom_type_symbol
_atom_type_description
_atom_type_scat_dispersion_real
_atom_type_scat_dispersion_imag
_atom_type_scat_source
C C 0.0033 0.0016 'International Tables Vol C Tables 4.2.6.8 and 6.1.1.4'
H H 0.0000 0.0000 'International Tables Vol C Tables 4.2.6.8 and 6.1.1.4'
N N 0.0061 0.0033 'International Tables Vol C Tables 4.2.6.8 and 6.1.1.4'
O O 0.0106 0.0060 'International Tables Vol C Tables 4.2.6.8 and 6.1.1.4'
Rh Rh -1.1178 0.9187 'International Tables Vol C Tables 4.2.6.8 and 6.1.1.4'

loop_
_geom_angle_atom_site_label_1
_geom_angle_atom_site_label_2
_geom_angle_atom_site_label_3
_geom_angle
_geom_angle_site_symmetry_1
_geom_angle_site_symmetry_3
_geom_angle_publ_flag
N1 Rh1 N3 91.7(4) . . y
N1 Rh1 O9 175.4(4) . . y
N3 Rh1 O9 87.3(4) . . y
N1 Rh1 O11 87.9(4) . . y
N3 Rh1 O11 175.0(4) . . y
O9 Rh1 O11 92.7(3) . . y
N1 Rh1 N9 93.4(5) . . y
N3 Rh1 N9 98.1(4) . . y
O9 Rh1 N9 91.2(4) . . y
O11 Rh1 N9 87.0(4) . . y
N1 Rh1 Rh2 87.6(3) . . ?
N3 Rh1 Rh2 87.1(3) . . ?
O9 Rh1 Rh2 87.9(2) . . ?
O11 Rh1 Rh2 87.9(3) . . ?
N9 Rh1 Rh2 174.7(3) . . ?
N2 Rh2 N4 92.9(4) . . y
N2 Rh2 O10 176.1(4) . . y
N4 Rh2 O10 88.2(4) . . y
N2 Rh2 O12 86.4(4) . . y
N4 Rh2 O12 176.1(4) . . y
O10 Rh2 O12 92.2(3) . . y
N2 Rh2 Rh1 89.9(3) . . ?
N4 Rh2 Rh1 89.3(3) . . ?
O10 Rh2 Rh1 86.4(2) . . ?
O12 Rh2 Rh1 86.9(2) . . ?
N7 Rh3 N6 88.2(4) . . y
N7 Rh3 O15 176.5(5) . . y
N6 Rh3 O15 89.8(4) . . y
N7 Rh3 O14 90.4(4) . . y
N6 Rh3 O14 175.9(5) . . y
O15 Rh3 O14 91.5(3) . . y
N7 Rh3 Rh4 89.4(4) . . ?
N6 Rh3 Rh4 88.6(4) . . ?
O15 Rh3 Rh4 87.7(3) . . ?
O14 Rh3 Rh4 87.5(3) . . ?
N8 Rh4 N5 93.1(4) . . y
N8 Rh4 O16 175.2(4) . . y
N5 Rh4 O16 87.3(4) . . y
N8 Rh4 O13 88.5(4) . . y
N5 Rh4 O13 175.2(4) . . y
O16 Rh4 O13 90.8(3) . . y
N8 Rh4 N10 92.8(5) . . y
N5 Rh4 N10 93.3(5) . . y
O16 Rh4 N10 91.9(5) . . y
O13 Rh4 N10 91.2(4) . . y
N8 Rh4 Rh3 87.6(3) . . ?
N5 Rh4 Rh3 88.2(3) . . ?
O16 Rh4 Rh3 87.6(3) . . ?
O13 Rh4 Rh3 87.3(3) . . ?
N10 Rh4 Rh3 178.4(4) . . ?
C53 N8 C54 118.3(12) . . ?
C53 N8 Rh4 118.2(10) . . ?
C54 N8 Rh4 122.7(9) . . ?
C37 N5 C35 119.6(12) . . ?
C37 N5 Rh4 117.1(9) . . ?
C35 N5 Rh4 122.9(9) . . ?
C8 N1 C5 117.9(12) . . ?
C8 N1 Rh1 118.1(9) . . ?
C5 N1 Rh1 123.4(9) . . ?
C23 N3 C20 118.3(11) . . ?
C23 N3 Rh1 120.1(9) . . ?
C20 N3 Rh1 121.5(8) . . ?
C8 N2 C9 118.2(12) . . ?
C8 N2 Rh2 118.1(9) . . ?
C9 N2 Rh2 121.7(9) . . ?
C23 N4 C24 117.4(12) . . ?
C23 N4 Rh2 118.5(9) . . ?
C24 N4 Rh2 123.2(9) . . ?
C37 N6 C38 126.1(12) . . ?
C37 N6 Rh3 119.7(10) . . ?
C38 N6 Rh3 114.0(9) . . ?
C53 N7 C50 119.2(12) . . ?
C53 N7 Rh3 119.3(10) . . ?
C50 N7 Rh3 121.5(10) . . ?
C61 O12 Rh2 120.1(8) . . ?
C61 O11 Rh1 117.7(8) . . ?
C66 O10 Rh2 121.2(8) . . ?
C87 O14 Rh3 119.6(8) . . ?
C86 O16 Rh4 118.2(9) . . ?
C86 O15 Rh3 120.1(9) . . ?
C87 O13 Rh4 119.9(7) . . ?
C66 O9 Rh1 119.2(8) . . ?
C70 O19 C98 111.4(12) . . ?
C91 O18 C95 112.2(10) . . ?
C81 O17 C92 115.1(11) . . ?
C27 O4 C30 117.8(12) . . ?
C60 O8 C57 119.1(15) . . ?
C47 O7 C46 115.4(15) . . ?
C1 O1 C2 116(2) . . ?
C42 O6 C45 118.3(12) . . ?
C17 O3 C16 115.3(15) . . ?
C32 O5 C31 118.4(18) . . ?
C15 O2 C12 121.0(15) . . ?
C78 O20 C101 109.2(18) . . ?
C78 O20 C01B 120(2) . . ?
C3 C2 C7 120.0(17) . . ?
C3 C2 O1 126.3(19) . . ?
C7 C2 O1 114(2) . . ?
C2 C3 C4 117.9(17) . . ?
C5 C4 C3 123.6(17) . . ?
C4 C5 C6 117.6(15) . . ?
C4 C5 N1 123.7(15) . . ?
C6 C5 N1 118.5(14) . . ?
C5 C6 C7 121.9(16) . . ?
C6 C7 C2 119.0(18) . . ?
N2 C8 N1 125.4(13) . . ?
C14 C9 C10 118.5(12) . . ?
C14 C9 N2 123.7(12) . . ?
C10 C9 N2 117.7(12) . . ?
C11 C10 C9 119.5(15) . . ?
C10 C11 C12 122.1(15) . . ?
C11 C12 C13 119.0(14) . . ?
C11 C12 O2 117.0(15) . . ?
C13 C12 O2 123.9(15) . . ?
C12 C13 C14 119.5(14) . . ?
C9 C14 C13 121.2(13) . . ?
O3 C17 C22 125.8(18) . . ?
O3 C17 C18 114.6(16) . . ?
C22 C17 C18 119.6(15) . . ?
C19 C18 C17 119.2(15) . . ?
C18 C19 C20 121.7(16) . . ?
C19 C20 C21 116.1(14) . . ?
C19 C20 N3 121.7(14) . . ?
C21 C20 N3 122.1(12) . . ?
C22 C21 C20 122.8(15) . . ?
C21 C22 C17 120.5(17) . . ?
N3 C23 N4 124.3(12) . . ?
C25 C24 C29 117.0(12) . . ?
C25 C24 N4 120.2(13) . . ?
C29 C24 N4 122.7(13) . . ?
C24 C25 C26 123.2(13) . . ?
C25 C26 C27 118.4(14) . . ?
C28 C27 O4 126.2(13) . . ?
C28 C27 C26 119.2(13) . . ?
O4 C27 C26 114.6(13) . . ?
C27 C28 C29 120.9(14) . . ?
C28 C29 C24 121.2(14) . . ?
C37C C32 O5 125.6(19) . . ?
C37C C32 C33 118.3(17) . . ?
O5 C32 C33 116.0(17) . . ?
C34 C33 C32 120.8(17) . . ?
C33 C34 C35 121.5(15) . . ?
N5 C35 C36 121.3(13) . . ?
N5 C35 C34 121.1(12) . . ?
C36 C35 C34 117.6(14) . . ?
C35 C36 C37C 120.2(15) . . ?
N6 C37 N5 126.3(13) . . ?
C32 C37C C36 121.5(17) . . ?
C39 C38 C44 120.2(14) . . ?
C39 C38 N6 121.4(12) . . ?
C44 C38 N6 118.3(13) . . ?
C38 C39 C41 122.4(14) . . ?
C39 C41 C42 118.2(15) . . ?
C43 C42 O6 117.5(13) . . ?
C43 C42 C41 120.4(15) . . ?
O6 C42 C41 122.1(15) . . ?
C42 C43 C44 121.7(13) . . ?
C43 C44 C38 116.9(14) . . ?
C48 C47 O7 126.1(17) . . ?
C48 C47 C52 117.9(16) . . ?
O7 C47 C52 115.9(18) . . ?
C47 C48 C49 122.6(16) . . ?
C50 C49 C48 118.8(15) . . ?
C49 C50 C51 119.0(14) . . ?
C49 C50 N7 122.9(14) . . ?
C51 C50 N7 118.1(13) . . ?
C52 C51 C50 121.5(15) . . ?
C51 C52 C47 120.0(17) . . ?
N7 C53 N8 124.6(14) . . ?
C55 C54 C59 115.1(15) . . ?
C55 C54 N8 121.2(13) . . ?
C59 C54 N8 123.7(14) . . ?
C54 C55 C56 124.4(18) . . ?
C57 C56 C55 117.4(18) . . ?
C58 C57 C56 120.8(19) . . ?
C58 C57 O8 122.9(17) . . ?
C56 C57 O8 116.3(16) . . ?
C57 C58 C59 121.1(18) . . ?
C54 C59 C58 121.2(17) . . ?
O12 C61 O11 126.6(12) . . ?
O12 C61 C62 115.6(12) . . ?
O11 C61 C62 117.7(11) . . ?
C65 C62 C63 121.2(13) . . ?
C65 C62 C61 119.8(12) . . ?
C63 C62 C61 119.0(12) . . ?
C90 C63 C62 118.2(12) 2_565 . ?
C65 C64 C91 117.0(13) . 2_565 ?
C65 C64 C88 122.7(11) . 2_565 ?
C91 C64 C88 120.3(12) 2_565 2_565 ?
C62 C65 C64 121.6(12) . . ?
O9 C66 O10 122.9(12) . . ?
O9 C66 C67 121.5(12) . . ?
O10 C66 C67 115.4(12) . . ?
C68 C67 C72 118.1(12) . . ?
C68 C67 C66 119.6(12) . . ?
C72 C67 C66 122.2(12) . . ?
C67 C68 C69 123.6(11) . . ?
C68 C69 C70 116.2(10) . . ?
C68 C69 C79 121.6(10) . . ?
C70 C69 C79 122.2(11) . . ?
O19 C70 C71 119.7(11) . . ?
O19 C70 C69 117.9(11) . . ?
C71 C70 C69 122.4(11) . . ?
C70 C71 C72 118.5(12) . . ?
C70 C71 C72B 123.0(12) . . ?
C72 C71 C72B 118.5(12) . . ?
C67 C72 C71 120.8(13) . . ?
C71 C72B C73 109.0(10) . . ?
C78 C73 C74 118.2(12) . . ?
C78 C73 C72B 122.6(11) . . ?
C74 C73 C72B 119.2(13) . . ?
C73 C74 C75 122.0(13) . . ?
C76 C75 C74 116.3(9) . . ?
C76 C75 C87 122.4(12) . 2_565 ?
C74 C75 C87 121.2(13) . 2_565 ?
C77 C76 C75 125.1(6) . . ?
C76 C77 C78 114.9 . . ?
C76 C77 C88 124.3(6) . . ?
C78 C77 C88 120.8(6) . . ?
C73 C78 O20 119.6(8) . . ?
C73 C78 C77 122.8(6) . . ?
O20 C78 C77 117.6(5) . . ?
C69 C79 C80 112.9(8) . . ?
C85 C80 C81 117.5(13) . . ?
C85 C80 C79 121.1(12) . . ?
C81 C80 C79 121.2(11) . . ?
O17 C81 C82 120.5(13) . . ?
O17 C81 C80 119.1(13) . . ?
C82 C81 C80 120.4(12) . . ?
C83 C82 C81 119.7(13) . . ?
C83 C82 C89 119.4(12) . . ?
C81 C82 C89 120.9(12) . . ?
C82 C83 C84 120.3(14) . . ?
C85 C84 C83 119.9(12) . . ?
C85 C84 C86 118.8(13) . . ?
C83 C84 C86 121.2(13) . . ?
C84 C85 C80 121.3(14) . . ?
O15 C86 O16 124.8(14) . . ?
O15 C86 C84 118.7(14) . . ?
O16 C86 C84 116.5(13) . . ?
O13 C87 O14 124.9(10) . . ?
O13 C87 C75 118.2(13) . 2_565 ?
O14 C87 C75 116.9(13) . 2_565 ?
C77 C88 C64 109.4(10) . 2_565 ?
C82 C89 C90 110.7(10) . . ?
C91 C90 C63 120.7(12) . 2_565 ?
C91 C90 C89 119.8(13) . . ?
C63 C90 C89 119.5(12) 2_565 . ?
C90 C91 O18 122.1(12) . . ?
C90 C91 C64 121.2(13) . 2_565 ?
O18 C91 C64 116.7(12) . 2_565 ?
O17 C92 C93 111.9(14) . . ?
C92 C93 C94 108.4(17) . . ?
O18 C95 C96 111.7(13) . . ?
C95 C96 C97 111.5(15) . . ?
O19 C98 C99 114.8(17) . . ?
C98 C99 C100 102.5(18) . . ?
O20 C101 C102 121(3) . . ?
C101 C102 C103 110(4) . . ?
O20 C01B C02B 110(3) . . ?
C01B C02B C03B 115(4) . . ?
N9 C105 C106 177(2) . . ?
N10 C108 C107 177(2) . . ?
C105 N9 Rh1 165.5(15) . . ?
C108 N10 Rh4 152.1(15) . . ?
N6S C5S C6S 178(2) . . ?
N3S C7S C8S 177(2) . . ?
N4S C9S C10S 175(3) . . ?
N5S C15S C16S 158(6) . . ?
N7S C11S C12S 167(4) . . ?
O5S C2S C1S 112.4(19) . . ?
O5S C2SB C1S 113.3(19) . . ?
C2SB O5S C2S 110.8(19) 2_565 . ?
C2SB O5S C2S 110.8(19) . 2_565 ?

loop_
_geom_bond_atom_site_label_1
_geom_bond_atom_site_label_2
_geom_bond_distance
_geom_bond_site_symmetry_2
_geom_bond_publ_flag
Rh1 N1 2.036(11) . y
Rh1 N3 2.044(11) . y
Rh1 O9 2.075(9) . y
Rh1 O11 2.090(9) . y
Rh1 N9 2.162(12) . y
Rh1 Rh2 2.4293(15) . y
Rh2 N2 1.992(11) . y
Rh2 N4 2.031(11) . y
Rh2 O10 2.043(9) . y
Rh2 O12 2.071(9) . y
Rh3 N7 2.005(11) . y
Rh3 N6 2.021(11) . y
Rh3 O15 2.048(9) . y
Rh3 O14 2.073(8) . y
Rh3 Rh4 2.4217(17) . y
Rh4 N8 2.044(10) . y
Rh4 N5 2.046(10) . y
Rh4 O16 2.086(8) . y
Rh4 O13 2.088(9) . y
Rh4 N10 2.155(15) . y
N8 C53 1.344(17) . ?
N8 C54 1.400(16) . ?
N5 C37 1.336(17) . ?
N5 C35 1.378(16) . ?
N1 C8 1.334(16) . ?
N1 C5 1.405(17) . ?
N3 C23 1.307(15) . ?
N3 C20 1.421(17) . ?
N2 C8 1.307(17) . ?
N2 C9 1.434(16) . ?
N4 C23 1.308(16) . ?
N4 C24 1.418(16) . ?
N6 C37 1.255(16) . ?
N6 C38 1.457(18) . ?
N7 C53 1.283(18) . ?
N7 C50 1.453(17) . ?
O12 C61 1.255(14) . ?
O11 C61 1.265(15) . ?
O10 C66 1.284(14) . ?
O14 C87 1.286(15) . ?
O16 C86 1.285(16) . ?
O15 C86 1.263(15) . ?
O13 C87 1.239(14) . ?
O9 C66 1.264(15) . ?
O19 C70 1.364(15) . ?
O19 C98 1.45(2) . ?
O18 C91 1.390(15) . ?
O18 C95 1.406(17) . ?
O17 C81 1.373(15) . ?
O17 C92 1.414(17) . ?
O4 C27 1.388(16) . ?
O4 C30 1.419(16) . ?
O8 C60 1.38(2) . ?
O8 C57 1.397(19) . ?
O7 C47 1.391(19) . ?
O7 C46 1.43(2) . ?
O1 C1 1.33(3) . ?
O1 C2 1.40(2) . ?
O6 C42 1.392(17) . ?
O6 C45 1.414(19) . ?
O3 C17 1.360(18) . ?
O3 C16 1.43(2) . ?
O5 C32 1.347(19) . ?
O5 C31 1.41(2) . ?
O2 C15 1.38(2) . ?
O2 C12 1.392(17) . ?
O20 C78 1.398(11) . ?
O20 C101 1.421(10) . ?
O20 C01B 1.423(10) . ?
C2 C3 1.36(2) . ?
C2 C7 1.38(2) . ?
C3 C4 1.39(2) . ?
C4 C5 1.33(2) . ?
C5 C6 1.36(2) . ?
C6 C7 1.37(2) . ?
C9 C14 1.369(18) . ?
C9 C10 1.403(18) . ?
C10 C11 1.355(19) . ?
C11 C12 1.37(2) . ?
C12 C13 1.38(2) . ?
C13 C14 1.383(18) . ?
C17 C22 1.36(2) . ?
C17 C18 1.39(2) . ?
C18 C19 1.39(2) . ?
C19 C20 1.392(19) . ?
C20 C21 1.40(2) . ?
C21 C22 1.35(2) . ?
C24 C25 1.364(18) . ?
C24 C29 1.405(18) . ?
C25 C26 1.382(18) . ?
C26 C27 1.422(19) . ?
C27 C28 1.355(19) . ?
C28 C29 1.382(18) . ?
C32 C37C 1.34(2) . ?
C32 C33 1.43(2) . ?
C33 C34 1.35(2) . ?
C34 C35 1.421(19) . ?
C35 C36 1.381(19) . ?
C36 C37C 1.42(2) . ?
C38 C39 1.331(19) . ?
C38 C44 1.432(18) . ?
C39 C41 1.38(2) . ?
C41 C42 1.402(19) . ?
C42 C43 1.35(2) . ?
C43 C44 1.40(2) . ?
C47 C48 1.36(2) . ?
C47 C52 1.40(2) . ?
C48 C49 1.40(2) . ?
C49 C50 1.372(18) . ?
C50 C51 1.39(2) . ?
C51 C52 1.36(2) . ?
C54 C55 1.33(2) . ?
C54 C59 1.382(9) . ?
C55 C56 1.39(2) . ?
C56 C57 1.36(2) . ?
C57 C58 1.29(2) . ?
C58 C59 1.39(2) . ?
C61 C62 1.514(18) . ?
C62 C65 1.379(17) . ?
C62 C63 1.406(17) . ?
C63 C90 1.399(18) 2_565 ?
C64 C65 1.393(18) . ?
C64 C91 1.433(17) 2_565 ?
C64 C88 1.541(18) 2_565 ?
C66 C67 1.459(18) . ?
C67 C68 1.388(17) . ?
C67 C72 1.398(17) . ?
C68 C69 1.394(17) . ?
C69 C70 1.410(16) . ?
C69 C79 1.456(8) . ?
C70 C71 1.389(17) . ?
C71 C72 1.409(18) . ?
C71 C72B 1.519(17) . ?
C72B C73 1.527(17) . ?
C73 C78 1.380(15) . ?
C73 C74 1.381(18) . ?
C74 C75 1.426(18) . ?
C75 C76 1.384(14) . ?
C75 C87 1.455(9) 2_565 ?
C76 C77 1.3818 . ?
C77 C78 1.4367 . ?
C77 C88 1.512(15) . ?
C79 C80 1.529(15) . ?
C80 C85 1.400(18) . ?
C80 C81 1.404(18) . ?
C81 C82 1.403(18) . ?
C82 C83 1.370(17) . ?
C82 C89 1.510(17) . ?
C83 C84 1.389(18) . ?
C84 C85 1.376(18) . ?
C84 C86 1.492(19) . ?
C87 C75 1.455(9) 2_565 ?
C88 C64 1.541(18) 2_565 ?
C89 C90 1.547(16) . ?
C90 C91 1.380(18) . ?
C90 C63 1.399(18) 2_565 ?
C91 C64 1.433(17) 2_565 ?
C92 C93 1.523(10) . ?
C93 C94 1.56(2) . ?
C95 C96 1.507(10) . ?
C96 C97 1.533(10) . ?
C98 C99 1.516(10) . ?
C99 C100 1.534(10) . ?
C101 C102 1.518(6) . ?
C102 C103 1.520(6) . ?
C01B C02B 1.520(6) . ?
C02B C03B 1.521(6) . ?
C105 N9 1.093(19) . ?
C105 C106 1.48(3) . ?
C107 C108 1.55(3) . ?
C108 N10 1.12(2) . ?
N3S C7S 1.10(2) . ?
N4S C9S 1.17(3) . ?
N5S C15S 1.099(10) . ?
N6S C5S 1.13(2) . ?
C5S C6S 1.42(2) . ?
C7S C8S 1.45(2) . ?
C9S C10S 1.45(3) . ?
C15S C16S 1.501(10) . ?
N7S C11S 1.128(10) . ?
C11S C12S 1.519(7) . ?
C1S C2SB 1.568(10) . ?
C1S C2S 1.575(10) . ?
C2S O5S 1.496(10) . ?
C2SB O5S 1.487(10) . ?
O5S C2SB 1.487(10) 2_565 ?
O5S C2S 1.496(10) 2_565 ?
